data_1551074
loop_
_publ_author_name
'Hu, Yu-Long'
'Wang, Zhe'
'Yang, Hui'
'Chen, Jie'
'Wu, Zi-Bo'
'Lei, Yibo'
'Zhou, Ling'

_publ_section_title
;
 Conversion of Two Stereocenters to One or Two Chiral Axes:
 Atroposelective Synthesis of 2,3-Diarylbenzoindoles
;
_journal_name_full 'Chemical Science'
_journal_paper_doi 10.1039/C9SC00810A
_journal_year 2019
_chemical_formula_moiety 'C48 H33 Br N2 O4 S'
_chemical_formula_sum 'C48 H33 Br N2 O4 S'
_chemical_formula_weight 813.73
_space_group_crystal_system monoclinic
_space_group_IT_number 4
_space_group_name_Hall 'P 2yb'
_space_group_name_H-M_alt 'P 1 21 1'
_symmetry_space_group_name_Hall 'P 2yb'
_symmetry_space_group_name_H-M 'P 1 21 1'
_atom_sites_solution_hydrogens mixed
_audit_creation_date 2019-03-26
_audit_creation_method
;
Olex2 1.2-beta
(compiled 2018.05.29 svn.r3508 for OlexSys, GUI svn.r5506)
;
_audit_update_record
;
2019-03-26 deposited with the CCDC.    2019-05-20 downloaded from the CCDC.
;
_cell_angle_alpha 90
_cell_angle_beta 93.392(6)
_cell_angle_gamma 90
_cell_formula_units_Z 2
_cell_length_a 15.033(5)
_cell_length_b 8.026(2)
_cell_length_c 18.952(6)
_cell_measurement_reflns_used 2071
_cell_measurement_temperature 296(2)
_cell_measurement_theta_max 18.62
_cell_measurement_theta_min 2.71
_cell_volume 2282.6(12)
_computing_cell_refinement 'SAINT v7.68A (Bruker, 2009)'
_computing_data_reduction 'SAINT v7.68A (Bruker, 2009)'
_computing_molecular_graphics 'Olex2 (Dolomanov et al., 2009)'
_computing_publication_material 'Olex2 (Dolomanov et al., 2009)'
_computing_structure_refinement 'ShelXL (Sheldrick, 2015)'
_diffrn_ambient_temperature 296.15
_diffrn_measured_fraction_theta_full 0.995
_diffrn_measured_fraction_theta_max 0.995
_diffrn_measurement_device_type 'Bruker APEX-II CCD'
_diffrn_measurement_method '\f and \w scans'
_diffrn_radiation_monochromator graphite
_diffrn_radiation_type MoK\a
_diffrn_radiation_wavelength 0.71073
_diffrn_reflns_av_R_equivalents 0.0403
_diffrn_reflns_av_unetI/netI 0.1003
_diffrn_reflns_Laue_measured_fraction_full 0.995
_diffrn_reflns_Laue_measured_fraction_max 0.995
_diffrn_reflns_limit_h_max 17
_diffrn_reflns_limit_h_min -17
_diffrn_reflns_limit_k_max 9
_diffrn_reflns_limit_k_min -9
_diffrn_reflns_limit_l_max 22
_diffrn_reflns_limit_l_min -19
_diffrn_reflns_number 11426
_diffrn_reflns_point_group_measured_fraction_full 0.891
_diffrn_reflns_point_group_measured_fraction_max 0.891
_diffrn_reflns_theta_full 24.997
_diffrn_reflns_theta_max 24.997
_diffrn_reflns_theta_min 1.076
_diffrn_standards_number 0
_exptl_absorpt_coefficient_mu 0.988
_exptl_absorpt_correction_T_max 0.7454
_exptl_absorpt_correction_T_min 0.6361
_exptl_absorpt_correction_type multi-scan
_exptl_absorpt_process_details
'SADABS-2008/1 (Bruker,2008) was used for absorption correction. wR2(int) was 0.0854 before and 0.0627 after correction. The Ratio of minimum to maximum transmission is 0.8534. The \l/2 correction factor is 0.0015.'
_exptl_crystal_colour 'clear light colourless'
_exptl_crystal_colour_lustre clear
_exptl_crystal_colour_modifier light
_exptl_crystal_colour_primary colourless
_exptl_crystal_density_diffrn 1.184
_exptl_crystal_description block
_exptl_crystal_F_000 836
_exptl_crystal_size_max 0.21
_exptl_crystal_size_mid 0.11
_exptl_crystal_size_min 0.11
_refine_diff_density_max 0.935
_refine_diff_density_min -0.379
_refine_diff_density_rms 0.149
_refine_ls_abs_structure_details
;
 Flack x determined using 1334 quotients [(I+)-(I-)]/[(I+)+(I-)]
 (Parsons, Flack and Wagner, Acta Cryst. B69 (2013) 249-259).
;
_refine_ls_abs_structure_Flack 0.049(11)
_refine_ls_extinction_method none
_refine_ls_goodness_of_fit_ref 0.994
_refine_ls_hydrogen_treatment mixed
_refine_ls_matrix_type full
_refine_ls_number_parameters 509
_refine_ls_number_reflns 7175
_refine_ls_number_restraints 1
_refine_ls_restrained_S_all 0.994
_refine_ls_R_factor_all 0.1054
_refine_ls_R_factor_gt 0.0640
_refine_ls_shift/su_max 0.001
_refine_ls_shift/su_mean 0.000
_refine_ls_structure_factor_coef Fsqd
_refine_ls_weighting_details 'w=1/[\s^2^(Fo^2^)+(0.1141P)^2^] where P=(Fo^2^+2Fc^2^)/3'
_refine_ls_weighting_scheme calc
_refine_ls_wR_factor_gt 0.1739
_refine_ls_wR_factor_ref 0.2060
_reflns_Friedel_coverage 0.661
_reflns_Friedel_fraction_full 0.769
_reflns_Friedel_fraction_max 0.769
_reflns_number_gt 4502
_reflns_number_total 7175
_reflns_threshold_expression 'I > 2\s(I)'
_cod_data_source_file c9sc00810a2.cif
_cod_data_source_block xb1989_0m_sq
_cod_original_cell_volume 2282.5(12)
_cod_database_code 1551074
_shelx_shelxl_version_number 2014/7
_shelx_space_group_comment
;
The symmetry employed for this shelxl refinement is uniquely defined
by the following loop, which should always be used as a source of
symmetry information in preference to the above space-group names.
They are only intended as comments.
;
_shelx_estimated_absorpt_t_max 0.899
_shelx_estimated_absorpt_t_min 0.819
_olex2_refinement_description
;
1. Fixed Uiso
 At 1.2 times of:
  All C(H) groups, All N(H) groups
 At 1.5 times of:
  All C(H,H,H) groups
2.a Aromatic/amide H refined with riding coordinates:
 C2(H2), C3(H3), C7(H7), C8(H8), C10(H10), C12(H12), C13(H13), C14(H14),
 C15(H15), C16(H16), C19(H19), C20(H20), C21(H21), C22(H22), C27(H27), C28(H28),
  C29(H29), C30(H30), C32(H32), C33(H33), C36(H36), C37(H37), C39(H39),
 C40(H40), C44(H44), C45(H45), C46(H46), C47(H47), C48(H48)
2.b Idealised Me refined as rotating group:
 C41(H41A,H41B,H41C)
;
_olex2_submission_special_instructions 'No special instructions were received'
_platon_squeeze_void_probe_radius 1.20

loop_
_space_group_symop_operation_xyz
'x, y, z'
'-x, y+1/2, -z'

loop_
_atom_site_label
_atom_site_type_symbol
_atom_site_fract_x
_atom_site_fract_y
_atom_site_fract_z
_atom_site_U_iso_or_equiv
_atom_site_adp_type
_atom_site_occupancy
_atom_site_site_symmetry_order
_atom_site_calc_flag
_atom_site_refinement_flags_posn
Br1 Br 0.88993(6) 0.66608(14) 0.55233(5) 0.0770(4) Uani 1 1 d .
C1 C 0.6238(5) 0.7269(11) 0.6450(4) 0.049(2) Uani 1 1 d .
C2 C 0.5676(7) 0.8651(14) 0.6426(5) 0.063(3) Uani 1 1 d .
H2 H 0.5448 0.9073 0.6835 0.075 Uiso 1 1 calc R
C3 C 0.5474(6) 0.9350(14) 0.5797(5) 0.061(3) Uani 1 1 d .
H3 H 0.5100 1.0273 0.5772 0.074 Uiso 1 1 calc R
C4 C 0.5816(6) 0.8721(12) 0.5165(5) 0.054(2) Uani 1 1 d .
C5 C 0.6369(5) 0.7286(12) 0.5176(4) 0.049(2) Uani 1 1 d .
C6 C 0.6603(4) 0.6585(14) 0.5860(4) 0.0448(18) Uani 1 1 d .
C7 C 0.5591(7) 0.9426(15) 0.4489(5) 0.069(3) Uani 1 1 d .
H7 H 0.5242 1.0383 0.4464 0.083 Uiso 1 1 calc R
C8 C 0.5857(7) 0.8775(15) 0.3892(5) 0.068(3) Uani 1 1 d .
H8 H 0.5686 0.9278 0.3463 0.082 Uiso 1 1 calc R
C9 C 0.6396(6) 0.7335(13) 0.3897(4) 0.057(3) Uani 1 1 d .
C10 C 0.6648(5) 0.6626(15) 0.4538(4) 0.051(2) Uani 1 1 d .
H10 H 0.7012 0.5688 0.4550 0.061 Uiso 1 1 calc R
C11 C 0.6630(5) 0.656(2) 0.3223(4) 0.068(3) Uani 1 1 d .
C12 C 0.6804(8) 0.746(2) 0.2628(6) 0.092(4) Uani 1 1 d .
H12 H 0.6808 0.8614 0.2665 0.110 Uiso 1 1 calc R
C13 C 0.6965(9) 0.679(3) 0.2005(6) 0.109(5) Uani 1 1 d .
H13 H 0.7082 0.7462 0.1621 0.131 Uiso 1 1 calc R
C14 C 0.6955(10) 0.508(3) 0.1945(7) 0.114(6) Uani 1 1 d .
H14 H 0.7056 0.4604 0.1510 0.137 Uiso 1 1 calc R
C15 C 0.6797(8) 0.403(2) 0.2523(6) 0.100(4) Uani 1 1 d .
H15 H 0.6800 0.2879 0.2485 0.120 Uiso 1 1 calc R
C16 C 0.6633(7) 0.485(2) 0.3158(6) 0.080(4) Uani 1 1 d .
H16 H 0.6522 0.4208 0.3552 0.097 Uiso 1 1 calc R
C17 C 0.7148(5) 0.5187(11) 0.6096(4) 0.0422(19) Uani 1 1 d .
C18 C 0.7654(5) 0.4048(11) 0.5656(4) 0.044(2) Uani 1 1 d .
C19 C 0.7347(6) 0.2470(13) 0.5507(5) 0.059(2) Uani 1 1 d .
H19 H 0.6840 0.2103 0.5719 0.070 Uiso 1 1 calc R
C20 C 0.7757(7) 0.1399(18) 0.5055(6) 0.081(3) Uani 1 1 d .
H20 H 0.7529 0.0337 0.4966 0.097 Uiso 1 1 calc R
C21 C 0.8503(7) 0.193(2) 0.4740(6) 0.084(4) Uani 1 1 d .
H21 H 0.8780 0.1223 0.4431 0.101 Uiso 1 1 calc R
C22 C 0.8840(7) 0.3455(16) 0.4875(5) 0.069(3) Uani 1 1 d .
H22 H 0.9351 0.3798 0.4663 0.083 Uiso 1 1 calc R
C23 C 0.8423(6) 0.4527(12) 0.5335(5) 0.055(2) Uani 1 1 d .
C24 C 0.7098(6) 0.5090(11) 0.6814(4) 0.046(2) Uani 1 1 d .
C25 C 0.7538(6) 0.3978(12) 0.7348(4) 0.050(2) Uani 1 1 d .
C26 C 0.7029(6) 0.2716(12) 0.7683(4) 0.054(2) Uani 1 1 d .
C27 C 0.6093(7) 0.2479(13) 0.7513(5) 0.063(2) Uani 1 1 d .
H27 H 0.5817 0.3046 0.7132 0.075 Uiso 1 1 calc R
C28 C 0.5613(8) 0.1453(16) 0.7897(6) 0.075(3) Uani 1 1 d .
H28 H 0.5002 0.1358 0.7795 0.090 Uiso 1 1 calc R
C29 C 0.6011(11) 0.0545(16) 0.8435(7) 0.085(4) Uani 1 1 d .
H29 H 0.5665 -0.0164 0.8693 0.102 Uiso 1 1 calc R
C30 C 0.6890(12) 0.0645(16) 0.8604(6) 0.086(4) Uani 1 1 d .
H30 H 0.7143 0.0001 0.8971 0.103 Uiso 1 1 calc R
C31 C 0.7427(7) 0.1720(18) 0.8227(4) 0.068(2) Uani 1 1 d .
C32 C 0.8347(8) 0.1944(16) 0.8397(5) 0.080(3) Uani 1 1 d .
H32 H 0.8628 0.1258 0.8737 0.096 Uiso 1 1 calc R
C33 C 0.8825(8) 0.3091(16) 0.8091(6) 0.077(3) Uani 1 1 d .
H33 H 0.9430 0.3209 0.8211 0.092 Uiso 1 1 calc R
C34 C 0.8388(7) 0.4139(14) 0.7572(5) 0.063(3) Uani 1 1 d .
C35 C 0.9503(7) 0.8508(14) 0.7342(6) 0.068(3) Uani 1 1 d .
C36 C 0.8967(7) 0.9549(18) 0.6935(6) 0.079(3) Uani 1 1 d .
H36 H 0.8357 0.9352 0.6875 0.094 Uiso 1 1 calc R
C37 C 0.9343(8) 1.0881(17) 0.6618(6) 0.078(3) Uani 1 1 d .
H37 H 0.8975 1.1585 0.6342 0.093 Uiso 1 1 calc R
C38 C 1.0227(8) 1.1229(16) 0.6688(6) 0.079(3) Uani 1 1 d .
C39 C 1.0753(8) 1.012(2) 0.7079(8) 0.110(5) Uani 1 1 d .
H39 H 1.1364 1.0299 0.7125 0.132 Uiso 1 1 calc R
C40 C 1.0405(8) 0.874(2) 0.7403(7) 0.097(4) Uani 1 1 d .
H40 H 1.0775 0.7998 0.7656 0.116 Uiso 1 1 calc R
C41 C 1.0658(12) 1.273(2) 0.6382(7) 0.117(5) Uani 1 1 d .
H41A H 1.0618 1.3652 0.6700 0.176 Uiso 1 1 calc GR
H41B H 1.0359 1.2999 0.5935 0.176 Uiso 1 1 calc GR
H41C H 1.1273 1.2489 0.6315 0.176 Uiso 1 1 calc GR
C42 C 0.5549(7) 0.6196(12) 0.7972(5) 0.057(3) Uani 1 1 d .
C43 C 0.5528(7) 0.6370(14) 0.8745(4) 0.062(3) Uani 1 1 d .
C44 C 0.4717(8) 0.667(2) 0.9028(5) 0.083(3) Uani 1 1 d .
H44 H 0.4196 0.6703 0.8737 0.100 Uiso 1 1 calc R
C45 C 0.4685(12) 0.694(2) 0.9765(8) 0.113(5) Uani 1 1 d .
H45 H 0.4146 0.7184 0.9959 0.135 Uiso 1 1 calc R
C46 C 0.5438(15) 0.683(3) 1.0182(7) 0.137(7) Uani 1 1 d .
H46 H 0.5413 0.6975 1.0667 0.164 Uiso 1 1 calc R
C47 C 0.6197(10) 0.654(3) 0.9919(5) 0.123(6) Uani 1 1 d .
H47 H 0.6706 0.6492 1.0223 0.148 Uiso 1 1 calc R
C48 C 0.6282(8) 0.628(2) 0.9196(6) 0.093(5) Uani 1 1 d .
H48 H 0.6835 0.6046 0.9023 0.111 Uiso 1 1 calc R
N1 N 0.6350(5) 0.6637(14) 0.7717(3) 0.0581(19) Uani 1 1 d .
H1 H 0.674(6) 0.703(15) 0.798(5) 0.070 Uiso 1 1 d R
N2 N 0.6535(5) 0.6322(11) 0.7018(3) 0.056(2) Uani 1 1 d .
O1 O 0.8885(4) 0.5508(10) 0.7308(3) 0.0658(18) Uani 1 1 d .
O2 O 0.8194(6) 0.7498(13) 0.8078(5) 0.110(3) Uani 1 1 d .
O3 O 0.9684(6) 0.6483(16) 0.8411(4) 0.121(3) Uani 1 1 d .
O4 O 0.4922(5) 0.5791(11) 0.7601(4) 0.077(2) Uani 1 1 d .
S1 S 0.9046(2) 0.6995(5) 0.78691(15) 0.0832(10) Uani 1 1 d .

loop_
_atom_site_aniso_label
_atom_site_aniso_U_11
_atom_site_aniso_U_22
_atom_site_aniso_U_33
_atom_site_aniso_U_23
_atom_site_aniso_U_13
_atom_site_aniso_U_12
Br1 0.0649(6) 0.0822(8) 0.0853(7) 0.0030(7) 0.0163(5) -0.0201(6)
C1 0.049(5) 0.057(6) 0.039(5) -0.004(4) 0.002(4) 0.002(4)
C2 0.067(6) 0.066(7) 0.056(6) -0.016(5) 0.007(5) 0.013(5)
C3 0.059(6) 0.062(6) 0.063(6) 0.002(5) 0.001(5) 0.013(5)
C4 0.050(5) 0.057(6) 0.052(5) 0.006(5) -0.003(4) 0.006(4)
C5 0.040(4) 0.058(6) 0.048(5) 0.002(4) -0.003(4) -0.008(4)
C6 0.045(4) 0.052(5) 0.037(4) 0.004(5) -0.002(3) 0.005(5)
C7 0.061(6) 0.081(8) 0.064(7) 0.016(6) -0.004(5) 0.003(5)
C8 0.068(6) 0.087(8) 0.049(6) 0.015(6) -0.007(5) 0.013(6)
C9 0.053(5) 0.079(7) 0.039(5) 0.010(5) -0.001(4) -0.006(5)
C10 0.044(4) 0.069(6) 0.040(4) 0.005(5) 0.001(3) 0.015(5)
C11 0.047(5) 0.113(10) 0.043(5) 0.010(7) 0.000(4) 0.005(7)
C12 0.097(9) 0.132(12) 0.047(7) 0.018(7) 0.009(6) -0.017(8)
C13 0.117(10) 0.163(17) 0.049(7) 0.022(10) 0.012(6) -0.010(12)
C14 0.096(10) 0.19(2) 0.052(8) -0.028(11) 0.014(6) -0.022(11)
C15 0.095(9) 0.145(14) 0.061(8) -0.021(9) 0.007(6) 0.001(9)
C16 0.073(7) 0.114(12) 0.053(7) -0.005(7) -0.004(5) 0.002(7)
C17 0.041(4) 0.047(5) 0.040(5) -0.002(4) 0.004(3) -0.006(4)
C18 0.042(5) 0.052(6) 0.039(4) 0.000(4) -0.002(3) -0.002(4)
C19 0.049(5) 0.063(6) 0.065(6) -0.005(5) 0.011(4) -0.002(5)
C20 0.078(7) 0.070(8) 0.096(8) -0.024(7) 0.004(6) 0.007(6)
C21 0.068(6) 0.098(11) 0.088(7) -0.041(8) 0.016(5) 0.011(7)
C22 0.053(6) 0.088(9) 0.068(6) -0.006(6) 0.018(5) 0.010(6)
C23 0.051(5) 0.063(6) 0.050(5) 0.004(5) 0.001(4) 0.009(5)
C24 0.057(5) 0.049(5) 0.034(5) 0.001(4) 0.001(4) -0.004(4)
C25 0.052(5) 0.061(6) 0.035(4) 0.000(4) -0.005(4) 0.005(4)
C26 0.063(6) 0.058(6) 0.042(5) -0.004(4) 0.001(4) 0.002(5)
C27 0.077(7) 0.053(6) 0.059(6) -0.004(5) 0.011(5) -0.003(5)
C28 0.089(7) 0.062(7) 0.076(7) -0.016(7) 0.027(6) -0.016(7)
C29 0.124(12) 0.062(8) 0.073(8) -0.006(7) 0.031(8) -0.013(7)
C30 0.138(12) 0.059(7) 0.062(7) 0.013(6) 0.018(8) 0.005(8)
C31 0.087(7) 0.068(6) 0.049(5) 0.005(6) 0.004(5) 0.002(7)
C32 0.108(8) 0.069(8) 0.060(6) 0.022(6) -0.015(5) 0.009(7)
C33 0.075(7) 0.082(9) 0.072(7) 0.005(7) -0.010(6) 0.016(6)
C34 0.065(6) 0.071(7) 0.051(5) 0.009(5) -0.001(5) 0.007(5)
C35 0.058(6) 0.073(7) 0.073(7) 0.002(6) -0.003(5) -0.004(6)
C36 0.049(6) 0.102(10) 0.084(8) -0.001(7) -0.004(5) 0.002(6)
C37 0.068(7) 0.092(9) 0.071(7) 0.004(6) -0.007(5) 0.019(6)
C38 0.088(8) 0.083(10) 0.065(6) 0.006(6) 0.006(6) -0.006(7)
C39 0.051(7) 0.151(14) 0.127(11) 0.039(11) 0.002(7) -0.019(8)
C40 0.059(7) 0.120(12) 0.110(10) 0.036(9) -0.009(6) -0.009(7)
C41 0.167(14) 0.102(11) 0.082(9) 0.027(8) 0.005(9) -0.023(11)
C42 0.066(6) 0.063(7) 0.043(5) -0.005(4) 0.012(4) 0.000(5)
C43 0.083(6) 0.063(7) 0.041(5) 0.005(5) 0.013(4) -0.006(6)
C44 0.101(7) 0.086(7) 0.065(6) -0.002(8) 0.027(5) -0.009(9)
C45 0.145(12) 0.120(13) 0.079(9) 0.001(10) 0.058(9) 0.006(12)
C46 0.176(16) 0.186(19) 0.052(7) -0.019(12) 0.038(10) -0.053(18)
C47 0.130(11) 0.204(18) 0.035(6) 0.014(10) 0.003(6) -0.021(16)
C48 0.099(8) 0.127(14) 0.054(6) 0.017(7) 0.008(5) -0.019(9)
N1 0.068(5) 0.073(5) 0.033(4) -0.007(5) 0.003(3) 0.005(6)
N2 0.064(4) 0.071(6) 0.033(4) -0.006(4) 0.006(3) 0.013(4)
O1 0.060(4) 0.082(5) 0.055(4) 0.004(4) -0.003(3) -0.005(4)
O2 0.093(6) 0.124(8) 0.120(7) -0.036(6) 0.050(5) -0.040(5)
O3 0.141(7) 0.138(8) 0.078(5) 0.029(6) -0.041(5) -0.060(8)
O4 0.069(4) 0.102(6) 0.061(4) -0.017(4) 0.002(4) -0.008(4)
S1 0.0825(18) 0.102(3) 0.0652(16) -0.0033(17) 0.0018(14) -0.0265(18)

loop_
_atom_type_symbol
_atom_type_description
_atom_type_scat_dispersion_real
_atom_type_scat_dispersion_imag
_atom_type_scat_source
C C 0.0033 0.0016 'International Tables Vol C Tables 4.2.6.8 and 6.1.1.4'
H H 0.0000 0.0000 'International Tables Vol C Tables 4.2.6.8 and 6.1.1.4'
Br Br -0.2901 2.4595 'International Tables Vol C Tables 4.2.6.8 and 6.1.1.4'
N N 0.0061 0.0033 'International Tables Vol C Tables 4.2.6.8 and 6.1.1.4'
O O 0.0106 0.0060 'International Tables Vol C Tables 4.2.6.8 and 6.1.1.4'
S S 0.1246 0.1234 'International Tables Vol C Tables 4.2.6.8 and 6.1.1.4'

loop_
_geom_angle_atom_site_label_1
_geom_angle_atom_site_label_2
_geom_angle_atom_site_label_3
_geom_angle
C6 C1 C2 123.9(8)
N2 C1 C2 129.5(8)
N2 C1 C6 106.7(8)
C1 C2 H2 121.0
C3 C2 C1 117.9(9)
C3 C2 H2 121.0
C2 C3 H3 119.1
C2 C3 C4 121.9(9)
C4 C3 H3 119.1
C3 C4 C7 122.6(9)
C5 C4 C3 121.0(8)
C5 C4 C7 116.3(9)
C4 C5 C6 116.2(8)
C10 C5 C4 119.8(8)
C10 C5 C6 124.0(8)
C1 C6 C5 119.0(8)
C1 C6 C17 107.6(7)
C5 C6 C17 133.4(8)
C4 C7 H7 118.5
C8 C7 C4 122.9(10)
C8 C7 H7 118.5
C7 C8 H8 119.4
C7 C8 C9 121.1(9)
C9 C8 H8 119.4
C8 C9 C11 120.3(9)
C10 C9 C8 118.3(9)
C10 C9 C11 121.3(10)
C5 C10 H10 119.2
C9 C10 C5 121.5(9)
C9 C10 H10 119.2
C12 C11 C9 123.3(14)
C16 C11 C9 119.9(10)
C16 C11 C12 116.7(12)
C11 C12 H12 117.7
C13 C12 C11 124.6(16)
C13 C12 H12 117.7
C12 C13 H13 120.9
C12 C13 C14 118.2(14)
C14 C13 H13 120.9
C13 C14 H14 118.9
C13 C14 C15 122.1(13)
C15 C14 H14 118.9
C14 C15 H15 122.2
C16 C15 C14 115.6(17)
C16 C15 H15 122.2
C11 C16 C15 122.8(13)
C11 C16 H16 118.6
C15 C16 H16 118.6
C6 C17 C18 127.4(7)
C24 C17 C6 106.8(7)
C24 C17 C18 125.8(8)
C19 C18 C17 120.6(8)
C19 C18 C23 116.2(8)
C23 C18 C17 123.0(8)
C18 C19 H19 118.5
C18 C19 C20 123.0(9)
C20 C19 H19 118.5
C19 C20 H20 120.5
C21 C20 C19 119.0(12)
C21 C20 H20 120.5
C20 C21 H21 119.7
C22 C21 C20 120.5(11)
C22 C21 H21 119.7
C21 C22 H22 119.9
C21 C22 C23 120.1(10)
C23 C22 H22 119.9
C18 C23 Br1 119.0(7)
C18 C23 C22 121.1(9)
C22 C23 Br1 119.9(8)
C17 C24 C25 131.8(8)
C17 C24 N2 108.0(7)
N2 C24 C25 120.2(7)
C26 C25 C24 120.0(7)
C34 C25 C24 122.9(9)
C34 C25 C26 117.0(8)
C27 C26 C25 122.2(8)
C31 C26 C25 120.5(8)
C31 C26 C27 117.1(9)
C26 C27 H27 119.6
C28 C27 C26 120.8(10)
C28 C27 H27 119.6
C27 C28 H28 119.7
C27 C28 C29 120.6(12)
C29 C28 H28 119.7
C28 C29 H29 119.1
C30 C29 C28 121.9(12)
C30 C29 H29 119.1
C29 C30 H30 119.9
C29 C30 C31 120.2(12)
C31 C30 H30 119.9
C26 C31 C32 117.5(10)
C30 C31 C26 119.2(10)
C30 C31 C32 123.1(11)
C31 C32 H32 118.7
C33 C32 C31 122.6(10)
C33 C32 H32 118.7
C32 C33 H33 120.9
C32 C33 C34 118.2(10)
C34 C33 H33 120.9
C25 C34 C33 124.0(10)
C25 C34 O1 118.3(8)
C33 C34 O1 117.6(9)
C36 C35 S1 120.7(9)
C40 C35 C36 120.8(11)
C40 C35 S1 118.2(9)
C35 C36 H36 120.6
C37 C36 C35 118.7(10)
C37 C36 H36 120.6
C36 C37 H37 118.4
C38 C37 C36 123.2(11)
C38 C37 H37 118.4
C37 C38 C39 116.5(12)
C37 C38 C41 124.8(13)
C39 C38 C41 118.7(12)
C38 C39 H39 118.8
C38 C39 C40 122.5(11)
C40 C39 H39 118.8
C35 C40 C39 118.2(12)
C35 C40 H40 120.9
C39 C40 H40 120.9
C38 C41 H41A 109.5
C38 C41 H41B 109.5
C38 C41 H41C 109.5
H41A C41 H41B 109.5
H41A C41 H41C 109.5
H41B C41 H41C 109.5
N1 C42 C43 113.4(8)
O4 C42 C43 123.4(9)
O4 C42 N1 123.1(8)
C44 C43 C42 118.3(9)
C48 C43 C42 123.1(9)
C48 C43 C44 118.6(9)
C43 C44 H44 120.3
C43 C44 C45 119.5(12)
C45 C44 H44 120.3
C44 C45 H45 120.2
C46 C45 C44 119.6(13)
C46 C45 H45 120.2
C45 C46 H46 119.4
C47 C46 C45 121.1(12)
C47 C46 H46 119.4
C46 C47 H47 118.7
C46 C47 C48 122.5(13)
C48 C47 H47 118.7
C43 C48 C47 118.7(12)
C43 C48 H48 120.7
C47 C48 H48 120.7
C42 N1 H1 120(7)
C42 N1 N2 121.2(8)
N2 N1 H1 118(7)
C1 N2 C24 110.9(6)
C1 N2 N1 124.9(8)
C24 N2 N1 124.0(7)
C34 O1 S1 113.6(6)
O1 S1 C35 100.8(4)
O2 S1 C35 110.8(6)
O2 S1 O1 107.0(5)
O2 S1 O3 117.4(6)
O3 S1 C35 110.1(5)
O3 S1 O1 109.4(6)

loop_
_geom_bond_atom_site_label_1
_geom_bond_atom_site_label_2
_geom_bond_distance
Br1 C23 1.882(10)
C1 C2 1.394(13)
C1 C6 1.386(11)
C1 N2 1.371(11)
C2 H2 0.9300
C2 C3 1.335(13)
C3 H3 0.9300
C3 C4 1.423(13)
C4 C5 1.420(13)
C4 C7 1.424(13)
C5 C6 1.437(11)
C5 C10 1.407(12)
C6 C17 1.444(13)
C7 H7 0.9300
C7 C8 1.330(15)
C8 H8 0.9300
C8 C9 1.411(15)
C9 C10 1.374(11)
C9 C11 1.484(14)
C10 H10 0.9300
C11 C12 1.377(15)
C11 C16 1.375(19)
C12 H12 0.9300
C12 C13 1.33(2)
C13 H13 0.9300
C13 C14 1.38(3)
C14 H14 0.9300
C14 C15 1.41(2)
C15 H15 0.9300
C15 C16 1.405(17)
C16 H16 0.9300
C17 C18 1.478(12)
C17 C24 1.370(11)
C18 C19 1.372(14)
C18 C23 1.393(12)
C19 H19 0.9300
C19 C20 1.384(15)
C20 H20 0.9300
C20 C21 1.368(16)
C21 H21 0.9300
C21 C22 1.346(18)
C22 H22 0.9300
C22 C23 1.399(14)
C24 C25 1.476(12)
C24 N2 1.372(11)
C25 C26 1.439(13)
C25 C34 1.328(12)
C26 C27 1.438(13)
C26 C31 1.409(13)
C27 H27 0.9300
C27 C28 1.337(14)
C28 H28 0.9300
C28 C29 1.363(17)
C29 H29 0.9300
C29 C30 1.342(18)
C30 H30 0.9300
C30 C31 1.405(17)
C31 C32 1.413(15)
C32 H32 0.9300
C32 C33 1.322(16)
C33 H33 0.9300
C33 C34 1.425(14)
C34 O1 1.435(13)
C35 C36 1.368(16)
C35 C40 1.367(15)
C35 S1 1.739(12)
C36 H36 0.9300
C36 C37 1.365(18)
C37 H37 0.9300
C37 C38 1.358(16)
C38 C39 1.378(18)
C38 C41 1.498(18)
C39 H39 0.9300
C39 C40 1.379(19)
C40 H40 0.9300
C41 H41A 0.9600
C41 H41B 0.9600
C41 H41C 0.9600
C42 C43 1.473(12)
C42 N1 1.370(12)
C42 O4 1.188(11)
C43 C44 1.383(14)
C43 C48 1.381(15)
C44 H44 0.9300
C44 C45 1.415(17)
C45 H45 0.9300
C45 C46 1.35(2)
C46 H46 0.9300
C46 C47 1.29(2)
C47 H47 0.9300
C47 C48 1.399(16)
C48 H48 0.9300
N1 H1 0.81(10)
N1 N2 1.394(9)
O1 S1 1.607(8)
O2 S1 1.421(9)
O3 S1 1.424(9)

loop_
_geom_hbond_atom_site_label_D
_geom_hbond_atom_site_label_H
_geom_hbond_atom_site_label_A
_geom_hbond_distance_DH
_geom_hbond_distance_HA
_geom_hbond_distance_DA
_geom_hbond_angle_DHA
N1 H1 O2 0.81(10) 2.21(10) 2.899(12) 142(9)

loop_
_geom_torsion_atom_site_label_1
_geom_torsion_atom_site_label_2
_geom_torsion_atom_site_label_3
_geom_torsion_atom_site_label_4
_geom_torsion
C1 C2 C3 C4 0.0(15)
C1 C6 C17 C18 178.5(8)
C1 C6 C17 C24 -0.6(10)
C2 C1 C6 C5 -2.5(14)
C2 C1 C6 C17 179.7(8)
C2 C1 N2 C24 -178.6(9)
C2 C1 N2 N1 -3.2(15)
C2 C3 C4 C5 1.8(15)
C2 C3 C4 C7 178.4(10)
C3 C4 C5 C6 -3.7(13)
C3 C4 C5 C10 175.7(9)
C3 C4 C7 C8 -175.2(10)
C4 C5 C6 C1 4.0(12)
C4 C5 C6 C17 -178.8(9)
C4 C5 C10 C9 -0.2(14)
C4 C7 C8 C9 -0.7(17)
C5 C4 C7 C8 1.6(15)
C5 C6 C17 C18 1.0(16)
C5 C6 C17 C24 -178.0(9)
C6 C1 C2 C3 0.4(14)
C6 C1 N2 C24 1.8(10)
C6 C1 N2 N1 177.2(8)
C6 C5 C10 C9 179.2(8)
C6 C17 C18 C19 -104.1(11)
C6 C17 C18 C23 71.6(12)
C6 C17 C24 C25 -177.0(9)
C6 C17 C24 N2 1.6(9)
C7 C4 C5 C6 179.4(8)
C7 C4 C5 C10 -1.2(12)
C7 C8 C9 C10 -0.7(15)
C7 C8 C9 C11 175.4(10)
C8 C9 C10 C5 1.1(14)
C8 C9 C11 C12 36.9(13)
C8 C9 C11 C16 -139.4(10)
C9 C11 C12 C13 -176.0(11)
C9 C11 C16 C15 176.1(9)
C10 C5 C6 C1 -175.4(8)
C10 C5 C6 C17 1.8(15)
C10 C9 C11 C12 -147.1(10)
C10 C9 C11 C16 36.5(13)
C11 C9 C10 C5 -174.9(9)
C11 C12 C13 C14 0(2)
C12 C11 C16 C15 -0.4(16)
C12 C13 C14 C15 -1(2)
C13 C14 C15 C16 1(2)
C14 C15 C16 C11 -0.3(17)
C16 C11 C12 C13 0.5(16)
C17 C18 C19 C20 174.9(9)
C17 C18 C23 Br1 5.1(11)
C17 C18 C23 C22 -174.6(8)
C17 C24 C25 C26 -108.7(11)
C17 C24 C25 C34 75.4(14)
C17 C24 N2 C1 -2.2(10)
C17 C24 N2 N1 -177.6(8)
C18 C17 C24 C25 4.0(15)
C18 C17 C24 N2 -177.4(8)
C18 C19 C20 C21 0.0(16)
C19 C18 C23 Br1 -179.0(6)
C19 C18 C23 C22 1.3(13)
C19 C20 C21 C22 0.9(18)
C20 C21 C22 C23 -0.7(18)
C21 C22 C23 Br1 179.9(8)
C21 C22 C23 C18 -0.5(15)
C23 C18 C19 C20 -1.0(14)
C24 C17 C18 C19 74.8(11)
C24 C17 C18 C23 -109.5(10)
C24 C25 C26 C27 0.4(13)
C24 C25 C26 C31 -175.7(9)
C24 C25 C34 C33 179.4(10)
C24 C25 C34 O1 3.2(14)
C25 C24 N2 C1 176.6(8)
C25 C24 N2 N1 1.2(13)
C25 C26 C27 C28 -171.0(10)
C25 C26 C31 C30 172.1(10)
C25 C26 C31 C32 -3.7(15)
C25 C34 O1 S1 104.3(9)
C26 C25 C34 C33 3.3(15)
C26 C25 C34 O1 -172.9(8)
C26 C27 C28 C29 -3.3(16)
C26 C31 C32 C33 3.3(18)
C27 C26 C31 C30 -4.2(15)
C27 C26 C31 C32 180.0(10)
C27 C28 C29 C30 0.3(18)
C28 C29 C30 C31 0.7(19)
C29 C30 C31 C26 1.4(18)
C29 C30 C31 C32 177.0(12)
C30 C31 C32 C33 -172.3(12)
C31 C26 C27 C28 5.2(14)
C31 C32 C33 C34 0.2(18)
C32 C33 C34 C25 -3.8(17)
C32 C33 C34 O1 172.4(10)
C33 C34 O1 S1 -72.2(10)
C34 C25 C26 C27 176.6(9)
C34 C25 C26 C31 0.5(13)
C34 O1 S1 C35 -171.7(6)
C34 O1 S1 O2 -55.8(8)
C34 O1 S1 O3 72.3(7)
C35 C36 C37 C38 -0.1(19)
C36 C35 C40 C39 4(2)
C36 C35 S1 O1 84.9(10)
C36 C35 S1 O2 -28.2(12)
C36 C35 S1 O3 -159.7(10)
C36 C37 C38 C39 2.6(19)
C36 C37 C38 C41 -176.5(12)
C37 C38 C39 C40 -2(2)
C38 C39 C40 C35 -1(2)
C40 C35 C36 C37 -3.3(19)
C40 C35 S1 O1 -102.0(11)
C40 C35 S1 O2 145.0(11)
C40 C35 S1 O3 13.5(13)
C41 C38 C39 C40 177.3(14)
C42 C43 C44 C45 -176.5(14)
C42 C43 C48 C47 177.1(14)
C42 N1 N2 C1 79.4(13)
C42 N1 N2 C24 -105.8(10)
C43 C42 N1 N2 170.5(9)
C43 C44 C45 C46 -2(3)
C44 C43 C48 C47 -2(2)
C44 C45 C46 C47 2(4)
C45 C46 C47 C48 -1(4)
C46 C47 C48 C43 1(3)
C48 C43 C44 C45 2(2)
N1 C42 C43 C44 152.5(11)
N1 C42 C43 C48 -26.2(17)
N2 C1 C2 C3 -179.2(10)
N2 C1 C6 C5 177.2(7)
N2 C1 C6 C17 -0.7(10)
N2 C24 C25 C26 72.9(11)
N2 C24 C25 C34 -103.1(11)
O4 C42 C43 C44 -24.1(17)
O4 C42 C43 C48 157.2(12)
O4 C42 N1 N2 -13.0(16)
S1 C35 C36 C37 169.7(9)
S1 C35 C40 C39 -169.2(12)

loop_
_platon_squeeze_void_nr
_platon_squeeze_void_average_x
_platon_squeeze_void_average_y
_platon_squeeze_void_average_z
_platon_squeeze_void_volume
_platon_squeeze_void_count_electrons
_platon_squeeze_void_content
1 0.000 -0.037 0.000 466 127 ' '
